data_7214571
loop_
_publ_author_name
'Ma\/luszy\'nska, Hanna'
'Tylczy\'nski, Zbigniew'
'Cousson, Alain'

_publ_section_title
;
 Ferroelastoelectric ordering in (NH4)2CuBr4&#x00B7;2H2O single crystal
;
_journal_issue 37
_journal_name_full CrystEngComm
_journal_page_first 7498
_journal_paper_doi 10.1039/c3ce41113c
_journal_volume 15
_journal_year 2013
_chemical_formula_sum 'Br4 Cu H12 N2 O2'
_chemical_formula_weight 455.29
_chemical_name_systematic
;
 diammonium tetrabromocuprate dihydrate
;
_space_group_IT_number 113
_symmetry_cell_setting tetragonal
_symmetry_space_group_name_Hall 'P -4 2ab'
_symmetry_space_group_name_H-M 'P -4 21 m'
_atom_sites_solution_hydrogens difmap
_atom_sites_solution_primary direct
_atom_sites_solution_secondary difmap
_audit_creation_method SHELXL-97
_cell_angle_alpha 90.00
_cell_angle_beta 90.00
_cell_angle_gamma 90.00
_cell_formula_units_Z 2
_cell_length_a 7.9005(11)
_cell_length_b 7.9005(11)
_cell_length_c 8.1982(16)
_cell_measurement_reflns_used xx?
_cell_measurement_temperature 120.0(2)
_cell_measurement_theta_max xx?
_cell_measurement_theta_min xx?
_cell_volume 511.71(14)
_computing_cell_refinement 'CrysAlis CCD (Oxford Diffraction,2009)'
_computing_data_collection 'CrysAlis CCD (Oxford Diffraction,2009)'
_computing_data_reduction 'CrysAlis RED (Oxford Diffraction,2009)'
_computing_molecular_graphics xx?
_computing_publication_material xx?
_computing_structure_refinement 'SHELXL-97 (Sheldrick, 2008)'
_computing_structure_solution 'SUPERFLIP (L.Palatinus and G.Chapuis,2007)'
_diffrn_ambient_temperature 120.0(2)
_diffrn_detector_area_resol_mean xxx?
_diffrn_measured_fraction_theta_full 0.996
_diffrn_measured_fraction_theta_max 0.996
_diffrn_measurement_device_type 'Xcalibur, Atlas, Gemini ultra'
_diffrn_measurement_method 'omega scan'
_diffrn_radiation_monochromator graphite
_diffrn_radiation_source 'Enhance (Mo) X-ray Source'
_diffrn_radiation_type MoK\a
_diffrn_radiation_wavelength 0.71073
_diffrn_reflns_av_R_equivalents 0.0528
_diffrn_reflns_av_sigmaI/netI 0.0218
_diffrn_reflns_limit_h_max 14
_diffrn_reflns_limit_h_min -14
_diffrn_reflns_limit_k_max 14
_diffrn_reflns_limit_k_min -14
_diffrn_reflns_limit_l_max 15
_diffrn_reflns_limit_l_min -15
_diffrn_reflns_number 38885
_diffrn_reflns_theta_full 41.12
_diffrn_reflns_theta_max 41.12
_diffrn_reflns_theta_min 3.58
_exptl_absorpt_coefficient_mu 17.702
_exptl_absorpt_correction_T_max xx?
_exptl_absorpt_correction_T_min xx?
_exptl_absorpt_correction_type analytical
_exptl_absorpt_process_details xx?
_exptl_crystal_colour green
_exptl_crystal_density_diffrn 2.955
_exptl_crystal_density_method 'not measured'
_exptl_crystal_description prism
_exptl_crystal_F_000 422
_exptl_crystal_size_max 0.37
_exptl_crystal_size_mid 0.25
_exptl_crystal_size_min 0.13
_refine_diff_density_max 0.763
_refine_diff_density_min -0.548
_refine_diff_density_rms 0.110
_refine_ls_abs_structure_details 'Flack H D (1983), Acta Cryst. A39, 876-881'
_refine_ls_abs_structure_Flack 0.50(4)
_refine_ls_extinction_coef 0.0007(3)
_refine_ls_extinction_expression Fc^*^=kFc[1+0.001xFc^2^\l^3^/sin(2\q)]^-1/4^
_refine_ls_extinction_method SHELXL
_refine_ls_goodness_of_fit_ref 1.020
_refine_ls_hydrogen_treatment refall
_refine_ls_matrix_type full
_refine_ls_number_parameters 38
_refine_ls_number_reflns 1817
_refine_ls_number_restraints 0
_refine_ls_restrained_S_all 1.020
_refine_ls_R_factor_all 0.0322
_refine_ls_R_factor_gt 0.0175
_refine_ls_shift/su_max 0.462
_refine_ls_shift/su_mean 0.084
_refine_ls_structure_factor_coef Fsqd
_refine_ls_weighting_details 'calc w=1/[\s^2^(Fo^2^)+(0.0239P)^2^+0.0000P] where P=(Fo^2^+2Fc^2^)/3'
_refine_ls_weighting_scheme calc
_refine_ls_wR_factor_gt 0.0469
_refine_ls_wR_factor_ref 0.0483
_reflns_number_gt 1364
_reflns_number_total 1817
_reflns_threshold_expression >2sigma(I)
_cod_data_source_file c3ce41113c.txt
_cod_data_source_block p-421m_f
_cod_original_sg_symbol_H-M P-421m
_cod_original_formula_sum 'H12 Br4 Cu1 N2 O2'
_cod_database_code 7214571

loop_
_symmetry_equiv_pos_as_xyz
'x, y, z'
'-x, -y, z'
'y, -x, -z'
'-y, x, -z'
'-x+1/2, y+1/2, -z'
'x+1/2, -y+1/2, -z'
'-y+1/2, -x+1/2, z'
'y+1/2, x+1/2, z'

loop_
_atom_site_label
_atom_site_type_symbol
_atom_site_fract_x
_atom_site_fract_y
_atom_site_fract_z
_atom_site_U_iso_or_equiv
_atom_site_adp_type
_atom_site_occupancy
_atom_site_symmetry_multiplicity
_atom_site_calc_flag
_atom_site_refinement_flags
_atom_site_attached_hydrogens
Cu Cu 0.0000 0.5000 0.25356(9) 0.01155(7) Uani 1 4 d S 0
Br1 Br 0.783321(17) 0.283321(17) 0.25320(6) 0.01088(4) Uani 1 2 d S 0
Br2 Br 0.277816(18) 0.222184(18) 0.24628(6) 0.01133(5) Uani 1 2 d S 0
N1 N 0.0000 0.0000 0.5000 0.0089(9) Uani 1 4 d S 0
N2 N 0.0000 0.0000 0.0000 0.0225(15) Uani 1 4 d S 4
O1 O 0.0000 0.5000 0.4900(4) 0.0194(13) Uani 1 4 d S 0
O2 O 0.0000 0.5000 0.0161(4) 0.0186(12) Uani 1 4 d S 0
H1 H 0.066(4) 0.566(4) -0.457(5) 0.022 Uiso 1 2 d S 0
H2 H 0.052(4) 0.552(4) -0.029(5) 0.022 Uiso 1 2 d S 0
H3 H 0.046(3) -0.047(3) 0.547(3) 0.015(7) Uiso 1 1 d . 0

loop_
_atom_site_aniso_label
_atom_site_aniso_U_11
_atom_site_aniso_U_22
_atom_site_aniso_U_33
_atom_site_aniso_U_23
_atom_site_aniso_U_13
_atom_site_aniso_U_12
Cu 0.01397(9) 0.01397(9) 0.00671(14) 0.000 0.000 -0.00469(13)
Br1 0.01102(6) 0.01102(6) 0.01061(9) 0.00008(15) 0.00008(15) -0.00130(6)
Br2 0.01223(6) 0.01223(6) 0.00952(9) 0.00023(15) -0.00023(15) 0.00013(6)
N1 0.0064(12) 0.0064(12) 0.014(2) 0.000 0.000 0.000
N2 0.029(2) 0.029(2) 0.010(2) 0.000 0.000 0.000
O1 0.025(2) 0.025(2) 0.0076(15) 0.000 0.000 -0.016(3)
O2 0.024(2) 0.024(2) 0.0074(15) 0.000 0.000 -0.012(3)

loop_
_atom_type_symbol
_atom_type_description
_atom_type_scat_dispersion_real
_atom_type_scat_dispersion_imag
_atom_type_scat_source
N N 0.0061 0.0033 'International Tables Vol C Tables 4.2.6.8 and 6.1.1.4'
H H 0.0000 0.0000 'International Tables Vol C Tables 4.2.6.8 and 6.1.1.4'
O O 0.0106 0.0060 'International Tables Vol C Tables 4.2.6.8 and 6.1.1.4'
Cu Cu 0.3201 1.2651 'International Tables Vol C Tables 4.2.6.8 and 6.1.1.4'
Br Br -0.2901 2.4595 'International Tables Vol C Tables 4.2.6.8 and 6.1.1.4'

loop_
_geom_angle_atom_site_label_1
_geom_angle_atom_site_label_2
_geom_angle_atom_site_label_3
_geom_angle
_geom_angle_site_symmetry_1
_geom_angle_site_symmetry_3
O1 Cu O2 180.000(1) . .
O1 Cu Br1 90.07(2) . 2_665
O2 Cu Br1 89.93(2) . 2_665
O1 Cu Br1 90.07(2) . 1_455
O2 Cu Br1 89.93(2) . 1_455
Br1 Cu Br1 179.86(4) 2_665 1_455
O1 Cu Br2 91.102(14) . .
O2 Cu Br2 88.898(14) . .
Br1 Cu Br2 90.0 2_665 .
Br1 Cu Br2 90.0 1_455 .
O1 Cu Br2 91.102(14) . 2_565
O2 Cu Br2 88.898(14) . 2_565
Br1 Cu Br2 90.0 2_665 2_565
Br1 Cu Br2 90.0 1_455 2_565
Br2 Cu Br2 177.80(3) . 2_565
Cu Br1 N1 96.119(13) 1_655 1_655
Cu Br1 N1 96.120(13) 1_655 5_556
N1 Br1 N1 107.256(18) 1_655 5_556
Cu Br1 N2 96.148(12) 1_655 1_655
N1 Br1 N2 72.055(13) 1_655 1_655
N1 Br1 N2 167.713(6) 5_556 1_655
Cu Br1 N2 96.148(12) 1_655 5
N1 Br1 N2 167.713(6) 1_655 5
N1 Br1 N2 72.055(13) 5_556 5
N2 Br1 N2 105.894(18) 1_655 5
Cu Br2 N2 85.494(9) . .
Cu Br2 N2 85.494(9) . 5
N2 Br2 N2 107.640(18) . 5
Cu Br2 N1 84.243(9) . 5_556
N2 Br2 N1 169.716(7) . 5_556
N2 Br2 N1 72.199(13) 5 5_556
Cu Br2 N1 84.243(9) . .
N2 Br2 N1 72.199(13) . .
N2 Br2 N1 169.716(7) 5 .
N1 Br2 N1 106.045(18) 5_556 .
Br1 N1 Br1 109.887(9) 3_566 1_455
Br1 N1 Br1 109.887(9) 3_566 2_655
Br1 N1 Br1 108.643(18) 1_455 2_655
Br1 N1 Br1 108.643(18) 3_566 4_546
Br1 N1 Br1 109.887(9) 1_455 4_546
Br1 N1 Br1 109.887(9) 2_655 4_546
Br2 N2 Br2 109.902(9) . 4
Br2 N2 Br2 108.613(18) . 2
Br2 N2 Br2 109.902(9) 4 2
Br2 N2 Br2 109.902(9) . 3
Br2 N2 Br2 108.613(18) 4 3
Br2 N2 Br2 109.902(9) 2 3

loop_
_geom_bond_atom_site_label_1
_geom_bond_atom_site_label_2
_geom_bond_distance
_geom_bond_site_symmetry_2
Cu O1 1.939(4) .
Cu O2 1.947(4) .
Cu Br1 2.4210(4) 2_665
Cu Br1 2.4210(4) 1_455
Cu Br2 3.1046(5) .
Cu Br2 3.1046(5) 2_565
Br1 Cu 2.4210(4) 1_655
Br1 N1 3.4691(5) 1_655
Br1 N1 3.4691(5) 5_556
Br1 N2 3.5000(5) 1_655
Br1 N2 3.5000(5) 5
Br2 N2 3.4606(5) .
Br2 N2 3.4606(5) 5
Br2 N1 3.4965(5) 5_556
Br2 N1 3.4965(5) .
N1 Br1 3.4691(5) 3_566
N1 Br1 3.4691(5) 1_455
N1 Br1 3.4691(5) 2_655
N1 Br1 3.4691(5) 4_546
N2 Br2 3.4606(5) 4
N2 Br2 3.4606(5) 2
N2 Br2 3.4606(5) 3
